data_2015318
loop_
_publ_author_name
'Yue, Zheng-Yu'
'Li, Shu-Hui'
'Gao, Po'
'Zhang, Jin-Hui'
'Yan, Peng-Fei'

_publ_section_title
;A dimer of \a- and \b-dihydroartemisinin:
 bis(3,6,9-trimethyl-3,12-epidioxy-3,4,5,5a,6,7,8,8a,9,10-decahydro-12<i>H</i>-pyrano[4,3-<i>j</i>][1,2]benzodioxepin-10-yl)
 ether
;
_journal_coeditor_code LN1194
_journal_issue 5
_journal_name_full 'Acta Crystallographica Section C'
_journal_page_first o281
_journal_page_last o282
_journal_paper_doi 10.1107/S0108270106009048
_journal_volume 62
_journal_year 2006
_chemical_formula_iupac 'C30 H46 O9'
_chemical_formula_moiety 'C30 H46 O9'
_chemical_formula_sum 'C30 H46 O9'
_chemical_formula_weight 550.67
_chemical_name_systematic
;
bis[3,6,9-trimethyl-
3,12-epoxy-3,4,5,5a,6,7,8,8a,9,10-decahydro-12H-
pyrano[4,3-j][1,2]benzodioxepin-10-yl] ether
;
_space_group_IT_number 4
_symmetry_cell_setting monoclinic
_symmetry_space_group_name_Hall 'P 2yb'
_symmetry_space_group_name_H-M 'P 1 21 1'
_atom_sites_solution_hydrogens geom
_atom_sites_solution_primary direct
_atom_sites_solution_secondary difmap
_cell_angle_alpha 90.00
_cell_angle_beta 93.39(3)
_cell_angle_gamma 90.00
_cell_formula_units_Z 2
_cell_length_a 10.338(2)
_cell_length_b 12.012(2)
_cell_length_c 12.065(2)
_cell_measurement_reflns_used 13709
_cell_measurement_temperature 295(2)
_cell_measurement_theta_max 27.48
_cell_measurement_theta_min 3.04
_cell_volume 1495.6(5)
_computing_cell_refinement RAPID-AUTO
_computing_data_collection 'RAPID-AUTO (Rigaku Corporation, 1998)'
_computing_data_reduction 'CrystalStructure (Rigaku/MSC, 2002)'
_computing_molecular_graphics 'ORTEPII (Johnson, 1976)'
_computing_publication_material SHELXL97
_computing_structure_refinement 'SHELXL97 (Sheldrick, 1997)'
_computing_structure_solution 'SHELXS97 (Sheldrick, 1997)'
_diffrn_ambient_temperature 295(2)
_diffrn_detector_area_resol_mean 10
_diffrn_measured_fraction_theta_full 0.994
_diffrn_measured_fraction_theta_max 0.994
_diffrn_measurement_device_type 'Rigaku R-AXIS RAPID'
_diffrn_measurement_method '\w scan'
_diffrn_radiation_monochromator graphite
_diffrn_radiation_source 'fine-focus sealed tube'
_diffrn_radiation_type MoK\a
_diffrn_radiation_wavelength 0.71073
_diffrn_reflns_av_R_equivalents 0.0691
_diffrn_reflns_av_sigmaI/netI 0.0687
_diffrn_reflns_limit_h_max 13
_diffrn_reflns_limit_h_min -13
_diffrn_reflns_limit_k_max 15
_diffrn_reflns_limit_k_min -14
_diffrn_reflns_limit_l_max 15
_diffrn_reflns_limit_l_min -15
_diffrn_reflns_number 14678
_diffrn_reflns_theta_full 27.48
_diffrn_reflns_theta_max 27.48
_diffrn_reflns_theta_min 3.04
_diffrn_standards_decay_% 0
_diffrn_standards_interval_count 0
_diffrn_standards_interval_time 0
_diffrn_standards_number 0
_exptl_absorpt_coefficient_mu 0.089
_exptl_absorpt_correction_T_max 0.972
_exptl_absorpt_correction_T_min 0.935
_exptl_absorpt_correction_type multi-scan
_exptl_absorpt_process_details '(ABSCOR; Higashi, 1995)'
_exptl_crystal_colour colorless
_exptl_crystal_density_diffrn 1.223
_exptl_crystal_density_method 'not measured'
_exptl_crystal_description block
_exptl_crystal_F_000 596
_exptl_crystal_size_max 0.42
_exptl_crystal_size_mid 0.30
_exptl_crystal_size_min 0.23
_refine_diff_density_max 0.293
_refine_diff_density_min -0.196
_refine_ls_extinction_method none
_refine_ls_goodness_of_fit_ref 1.095
_refine_ls_hydrogen_treatment constr
_refine_ls_matrix_type full
_refine_ls_number_parameters 358
_refine_ls_number_reflns 3576
_refine_ls_number_restraints 1
_refine_ls_restrained_S_all 1.095
_refine_ls_R_factor_all 0.0675
_refine_ls_R_factor_gt 0.0582
_refine_ls_shift/su_max 0.000
_refine_ls_shift/su_mean 0.000
_refine_ls_structure_factor_coef Fsqd
_refine_ls_weighting_details 'calc w=1/[\s^2^(Fo^2^)+(0.0947P)^2^] where P=(Fo^2^+2Fc^2^)/3'
_refine_ls_weighting_scheme calc
_refine_ls_wR_factor_gt 0.1493
_refine_ls_wR_factor_ref 0.1557
_reflns_number_gt 2877
_reflns_number_total 3576
_reflns_threshold_expression 'I > 2\s(I)'
_cod_data_source_file ln1194.cif
_cod_data_source_block I
_cod_depositor_comments
;
The following automatic conversions were performed:
'_symmetry_cell_setting' value 'Monoclinic' changed to 'monoclinic'
according to '/home/saulius/struct/CIF-dictionaries/cif_core.dic'
dictionary named 'cif_core.dic' version 2.4.1 from
2010-06-29.

'_exptl_absorpt_correction_type' value 'Multi-scan' changed
to 'multi-scan' according to
'/home/saulius/struct/CIF-dictionaries/cif_core.dic' dictionary named
'cif_core.dic' version 2.4.1 from 2010-06-29.

Automatic conversion script
Id: cif_fix_enum 1527 2010-12-29 10:47:43Z saulius 

The following automatic conversions were performed:

'_symmetry_cell_setting' value 'Monoclinic' changed to 'monoclinic'
according to /home/saulius/struct/CIF-dictionaries/cif_core.dic
dictionary named 'cif_core.dic' version 2.4.1 from
2010-06-29.

'_exptl_absorpt_correction_type' value 'Multi-scan'
changed to 'multi-scan' according to
/home/saulius/struct/CIF-dictionaries/cif_core.dic dictionary named
'cif_core.dic' version 2.4.1 from 2010-06-29.

Automatic conversion script
Id: cif_fix_values 1715 2011-07-08 13:25:40Z adriana 
;
_cod_original_sg_symbol_H-M 'P 21'
_cod_database_code 2015318
_cod_database_fobs_code 2015318

loop_
_symmetry_equiv_pos_as_xyz
'x, y, z'
'-x, y+1/2, -z'

loop_
_atom_site_type_symbol
_atom_site_label
_atom_site_fract_x
_atom_site_fract_y
_atom_site_fract_z
_atom_site_U_iso_or_equiv
_atom_site_adp_type
_atom_site_calc_flag
_atom_site_refinement_flags
_atom_site_occupancy
O O1 0.4600(3) 0.3854(3) 0.9329(2) 0.0854(9) Uani d . 1
O O2 0.5988(3) 0.3790(2) 0.96535(18) 0.0710(7) Uani d . 1
O O3 0.4652(2) 0.26089(19) 0.78733(17) 0.0616(6) Uani d . 1
O O4 0.55764(19) 0.41631(17) 0.72608(17) 0.0551(5) Uani d . 1
O O5 0.6227(2) 0.58392(16) 0.66367(15) 0.0528(5) Uani d . 1
O O6 0.2279(2) 0.5537(2) 0.6012(2) 0.0668(6) Uani d . 1
O O7 0.4346(2) 0.54336(16) 0.55256(17) 0.0539(5) Uani d . 1
O O8 0.2229(2) 0.6279(2) 0.42423(17) 0.0647(6) Uani d . 1
O O9 0.2875(2) 0.73203(17) 0.45671(15) 0.0521(5) Uani d . 1
C C1 0.4169(4) 0.2806(4) 0.8943(3) 0.0820(12) Uani d . 1
C C2 0.4600(6) 0.1880(5) 0.9731(4) 0.1043(19) Uani d . 1
H H2A 0.3919 0.1324 0.9732 0.125 Uiso calc R 1
H H2B 0.4711 0.2183 1.0475 0.125 Uiso calc R 1
C C3 0.5860(5) 0.1310(4) 0.9446(4) 0.0913(14) Uani d . 1
H H3A 0.6078 0.0761 1.0016 0.110 Uiso calc R 1
H H3B 0.5699 0.0910 0.8752 0.110 Uiso calc R 1
C C4 0.7033(4) 0.2051(3) 0.9332(3) 0.0721(10) Uani d . 1
H H4 0.7393 0.2195 1.0088 0.087 Uiso calc R 1
C C5 0.8098(5) 0.1436(4) 0.8731(4) 0.0878(12) Uani d . 1
H H5 0.7741 0.1259 0.7982 0.105 Uiso calc R 1
C C6 0.9260(5) 0.2175(4) 0.8611(5) 0.0949(13) Uani d . 1
H H6A 0.9884 0.1786 0.8182 0.114 Uiso calc R 1
H H6B 0.9668 0.2325 0.9340 0.114 Uiso calc R 1
C C7 0.8907(4) 0.3269(4) 0.8045(3) 0.0729(9) Uani d . 1
H H7A 0.8575 0.3124 0.7290 0.088 Uiso calc R 1
H H7B 0.9680 0.3722 0.8010 0.088 Uiso calc R 1
C C8 0.7889(3) 0.3915(3) 0.8655(2) 0.0554(7) Uani d . 1
H H8 0.8277 0.4086 0.9396 0.066 Uiso calc R 1
C C9 0.7482(3) 0.5031(3) 0.8117(2) 0.0529(6) Uani d . 1
H H9 0.6923 0.5409 0.8627 0.064 Uiso calc R 1
C C10 0.6676(3) 0.4821(2) 0.7047(2) 0.0471(6) Uani d . 1
H H10 0.7199 0.4451 0.6504 0.056 Uiso calc R 1
C C11 0.5851(3) 0.3117(2) 0.7741(2) 0.0488(6) Uani d . 1
H H11 0.6321 0.2674 0.7214 0.059 Uiso calc R 1
C C12 0.6685(3) 0.3196(3) 0.8823(2) 0.0526(7) Uani d . 1
C C13 0.2716(5) 0.2941(6) 0.8745(6) 0.125(2) Uani d . 1
H H13A 0.2533 0.3620 0.8346 0.188 Uiso calc R 1
H H13B 0.2322 0.2966 0.9446 0.188 Uiso calc R 1
H H13C 0.2373 0.2322 0.8319 0.188 Uiso calc R 1
C C14 0.8491(8) 0.0338(6) 0.9294(7) 0.144(3) Uani d . 1
H H14A 0.8745 0.0472 1.0061 0.216 Uiso calc R 1
H H14B 0.9206 0.0019 0.8932 0.216 Uiso calc R 1
H H14C 0.7771 -0.0168 0.9244 0.216 Uiso calc R 1
C C15 0.8623(4) 0.5803(4) 0.7939(4) 0.0825(11) Uani d . 1
H H15A 0.8305 0.6529 0.7730 0.124 Uiso calc R 1
H H15B 0.9123 0.5510 0.7360 0.124 Uiso calc R 1
H H15C 0.9159 0.5857 0.8614 0.124 Uiso calc R 1
C C16 0.1463(3) 0.5942(3) 0.5105(3) 0.0689(8) Uani d . 1
C C17 0.0604(3) 0.6878(4) 0.5492(3) 0.0755(10) Uani d . 1
H H17A 0.0444 0.7400 0.4886 0.091 Uiso calc R 1
H H17B -0.0224 0.6568 0.5671 0.091 Uiso calc R 1
C C18 0.1175(3) 0.7500(3) 0.6488(3) 0.0709(9) Uani d . 1
H H18A 0.1257 0.6987 0.7109 0.085 Uiso calc R 1
H H18B 0.0568 0.8075 0.6678 0.085 Uiso calc R 1
C C19 0.2490(3) 0.8042(3) 0.6357(2) 0.0552(7) Uani d . 1
H H19 0.2319 0.8698 0.5888 0.066 Uiso calc R 1
C C20 0.3082(4) 0.8489(3) 0.7469(3) 0.0700(9) Uani d . 1
H H20A 0.3187 0.7861 0.7985 0.084 Uiso calc R 1
C C21 0.4410(4) 0.8992(3) 0.7331(3) 0.0759(10) Uani d . 1
H H21A 0.4315 0.9655 0.6875 0.091 Uiso calc R 1
H H21B 0.4786 0.9213 0.8053 0.091 Uiso calc R 1
C C22 0.5313(4) 0.8197(3) 0.6806(3) 0.0659(8) Uani d . 1
H H22A 0.5463 0.7559 0.7289 0.079 Uiso calc R 1
H H22B 0.6139 0.8562 0.6724 0.079 Uiso calc R 1
C C23 0.4767(3) 0.7798(2) 0.5665(2) 0.0496(6) Uani d . 1
H H23 0.4671 0.8463 0.5196 0.060 Uiso calc R 1
C C24 0.5643(3) 0.6992(3) 0.5061(2) 0.0543(7) Uani d . 1
H H24 0.5251 0.6923 0.4304 0.065 Uiso calc R 1
C C25 0.5620(3) 0.5848(3) 0.5548(2) 0.0517(6) Uani d . 1
H H25 0.6121 0.5360 0.5084 0.062 Uiso calc R 1
C C26 0.3478(3) 0.6090(2) 0.6125(2) 0.0501(6) Uani d . 1
H H26 0.3777 0.6089 0.6911 0.060 Uiso calc R 1
C C27 0.3404(3) 0.7294(2) 0.57176(19) 0.0447(5) Uani d . 1
C C28 0.0703(5) 0.4940(4) 0.4636(5) 0.1078(17) Uani d . 1
H H28A 0.1240 0.4516 0.4170 0.162 Uiso calc R 1
H H28B -0.0052 0.5194 0.4207 0.162 Uiso calc R 1
H H28C 0.0444 0.4481 0.5235 0.162 Uiso calc R 1
C C29 0.2196(6) 0.9343(5) 0.7978(4) 0.111(2) Uani d . 1
H H29A 0.2005 0.9931 0.7454 0.167 Uiso calc R 1
H H29B 0.2621 0.9648 0.8639 0.167 Uiso calc R 1
H H29C 0.1404 0.8988 0.8161 0.167 Uiso calc R 1
C C30 0.7010(3) 0.7427(4) 0.4938(4) 0.0806(11) Uani d . 1
H H30A 0.7466 0.6928 0.4477 0.121 Uiso calc R 1
H H30B 0.7457 0.7475 0.5656 0.121 Uiso calc R 1
H H30C 0.6968 0.8152 0.4603 0.121 Uiso calc R 1

loop_
_atom_site_aniso_label
_atom_site_aniso_U_11
_atom_site_aniso_U_22
_atom_site_aniso_U_33
_atom_site_aniso_U_12
_atom_site_aniso_U_13
_atom_site_aniso_U_23
O1 0.0555(15) 0.0947(19) 0.1094(19) -0.0204(13) 0.0322(14) -0.0381(16)
O2 0.0738(17) 0.0810(15) 0.0594(11) -0.0229(13) 0.0137(10) -0.0213(11)
O3 0.0445(12) 0.0684(13) 0.0722(12) -0.0178(10) 0.0056(9) -0.0110(11)
O4 0.0340(10) 0.0585(11) 0.0714(11) -0.0069(8) -0.0084(8) 0.0039(9)
O5 0.0445(11) 0.0512(10) 0.0610(10) 0.0000(9) -0.0101(8) -0.0007(9)
O6 0.0421(12) 0.0619(12) 0.0945(15) -0.0110(10) -0.0113(10) 0.0235(11)
O7 0.0418(11) 0.0446(9) 0.0736(12) 0.0012(8) -0.0109(9) -0.0037(9)
O8 0.0546(13) 0.0668(13) 0.0703(12) -0.0022(10) -0.0156(10) -0.0080(10)
O9 0.0473(11) 0.0580(11) 0.0499(9) -0.0010(9) -0.0059(8) 0.0060(8)
C1 0.062(2) 0.097(3) 0.090(2) -0.029(2) 0.0283(18) -0.026(2)
C2 0.119(4) 0.115(4) 0.082(3) -0.064(3) 0.033(3) -0.005(3)
C3 0.122(4) 0.070(2) 0.081(2) -0.036(2) -0.003(2) 0.017(2)
C4 0.093(3) 0.065(2) 0.0571(16) -0.0122(19) -0.0089(16) 0.0114(15)
C5 0.088(3) 0.070(2) 0.102(3) 0.012(2) -0.019(2) 0.011(2)
C6 0.062(3) 0.096(3) 0.124(3) 0.016(2) -0.019(2) 0.016(3)
C7 0.0418(18) 0.087(2) 0.089(2) 0.0054(16) -0.0034(15) 0.0125(19)
C8 0.0451(16) 0.0664(17) 0.0534(13) -0.0092(13) -0.0077(11) 0.0033(13)
C9 0.0409(16) 0.0575(16) 0.0594(14) -0.0092(12) -0.0055(11) 0.0006(13)
C10 0.0353(14) 0.0476(13) 0.0577(13) -0.0065(10) -0.0024(10) -0.0002(11)
C11 0.0392(14) 0.0543(14) 0.0531(13) -0.0078(11) 0.0043(10) -0.0043(12)
C12 0.0516(17) 0.0592(15) 0.0471(13) -0.0091(13) 0.0045(11) -0.0057(12)
C13 0.055(3) 0.148(5) 0.177(5) -0.035(3) 0.040(3) -0.053(4)
C14 0.146(6) 0.090(4) 0.192(6) 0.020(4) -0.034(5) 0.041(4)
C15 0.053(2) 0.090(3) 0.101(2) -0.0313(19) -0.0251(17) 0.022(2)
C16 0.0413(17) 0.0687(19) 0.095(2) -0.0078(15) -0.0135(15) 0.0146(17)
C17 0.0393(18) 0.093(3) 0.094(2) 0.0018(17) 0.0000(16) 0.022(2)
C18 0.0514(19) 0.087(2) 0.0749(18) 0.0152(17) 0.0129(15) 0.0133(18)
C19 0.0521(18) 0.0588(15) 0.0545(13) 0.0125(13) 0.0021(12) 0.0068(12)
C20 0.082(3) 0.072(2) 0.0549(15) 0.0260(19) -0.0022(15) -0.0004(14)
C21 0.099(3) 0.0533(17) 0.0721(19) 0.0066(18) -0.0199(18) -0.0121(15)
C22 0.062(2) 0.0555(16) 0.0781(18) -0.0058(14) -0.0158(15) -0.0053(15)
C23 0.0474(16) 0.0429(13) 0.0577(14) -0.0042(11) -0.0047(11) 0.0076(11)
C24 0.0394(15) 0.0670(17) 0.0564(14) 0.0008(13) 0.0015(11) 0.0091(13)
C25 0.0408(15) 0.0597(15) 0.0536(13) 0.0032(13) -0.0046(10) -0.0060(13)
C26 0.0401(15) 0.0504(15) 0.0587(14) -0.0037(11) -0.0060(11) 0.0074(11)
C27 0.0430(14) 0.0488(13) 0.0418(11) 0.0018(11) -0.0012(9) 0.0041(10)
C28 0.062(3) 0.092(3) 0.164(4) -0.020(2) -0.042(3) 0.005(3)
C29 0.122(4) 0.134(4) 0.077(2) 0.061(4) -0.011(2) -0.032(3)
C30 0.0431(18) 0.102(3) 0.098(2) -0.0029(18) 0.0076(17) 0.027(2)

loop_
_atom_type_symbol
_atom_type_description
_atom_type_scat_dispersion_real
_atom_type_scat_dispersion_imag
_atom_type_scat_source
C C 0.0033 0.0000 'International Tables Vol C Tables 4.2.6.8 and 6.1.1.4'
H H 0.0000 0.0000 'International Tables Vol C Tables 4.2.6.8 and 6.1.1.4'
O O 0.0106 0.0000 'International Tables Vol C Tables 4.2.6.8 and 6.1.1.4'

loop_
_geom_angle_atom_site_label_1
_geom_angle_atom_site_label_2
_geom_angle_atom_site_label_3
_geom_angle
_geom_angle_publ_flag
C1 O1 O2 109.1(3) no
C12 O2 O1 111.0(2) no
C11 O3 C1 112.9(2) no
C11 O4 C10 115.3(2) no
C10 O5 C25 117.1(2) no
C26 O6 C16 113.0(2) no
C25 O7 C26 114.3(2) no
C16 O8 O9 108.5(2) no
O8 O9 C27 112.07(18) no
O1 C1 O3 109.1(3) no
O1 C1 C2 112.0(4) no
O3 C1 C2 109.8(4) no
O1 C1 C13 104.4(4) no
O3 C1 C13 105.7(4) no
C2 C1 C13 115.4(4) no
C1 C2 C3 114.3(3) no
C1 C2 H2A 108.7 no
C3 C2 H2A 108.7 no
C1 C2 H2B 108.7 no
C3 C2 H2B 108.7 no
H2A C2 H2B 107.6 no
C4 C3 C2 117.0(4) no
C4 C3 H3A 108.1 no
C2 C3 H3A 108.1 no
C4 C3 H3B 108.1 no
C2 C3 H3B 108.1 no
H3A C3 H3B 107.3 no
C3 C4 C12 113.0(3) no
C3 C4 C5 111.0(4) no
C12 C4 C5 113.4(3) no
C3 C4 H4 106.3 no
C12 C4 H4 106.3 no
C5 C4 H4 106.3 no
C6 C5 C14 111.0(5) no
C6 C5 C4 111.1(4) no
C14 C5 C4 112.5(5) no
C6 C5 H5 107.3 no
C14 C5 H5 107.3 no
C4 C5 H5 107.3 no
C5 C6 C7 112.4(4) no
C5 C6 H6A 109.1 no
C7 C6 H6A 109.1 no
C5 C6 H6B 109.1 no
C7 C6 H6B 109.1 no
H6A C6 H6B 107.9 no
C6 C7 C8 112.2(3) no
C6 C7 H7A 109.2 no
C8 C7 H7A 109.2 no
C6 C7 H7B 109.2 no
C8 C7 H7B 109.2 no
H7A C7 H7B 107.9 no
C7 C8 C9 114.7(3) no
C7 C8 C12 111.3(3) no
C9 C8 C12 110.0(2) no
C7 C8 H8 106.8 no
C9 C8 H8 106.8 no
C12 C8 H8 106.8 no
C10 C9 C15 111.8(2) no
C10 C9 C8 109.7(2) no
C15 C9 C8 113.3(3) no
C10 C9 H9 107.2 no
C15 C9 H9 107.2 no
C8 C9 H9 107.2 no
O5 C10 O4 107.4(2) no
O5 C10 C9 108.2(2) no
O4 C10 C9 110.1(2) no
O5 C10 H10 110.3 no
O4 C10 H10 110.3 no
C9 C10 H10 110.3 no
O3 C11 O4 106.1(2) no
O3 C11 C12 113.0(2) no
O4 C11 C12 112.8(2) no
O3 C11 H11 108.3 no
O4 C11 H11 108.3 no
C12 C11 H11 108.3 no
O2 C12 C11 110.0(3) no
O2 C12 C4 106.0(2) no
C11 C12 C4 113.1(2) no
O2 C12 C8 104.6(2) no
C11 C12 C8 110.1(2) no
C4 C12 C8 112.5(3) no
C1 C13 H13A 109.5 no
C1 C13 H13B 109.5 no
H13A C13 H13B 109.5 no
C1 C13 H13C 109.5 no
H13A C13 H13C 109.5 no
H13B C13 H13C 109.5 no
C5 C14 H14A 109.5 no
C5 C14 H14B 109.5 no
H14A C14 H14B 109.5 no
C5 C14 H14C 109.5 no
H14A C14 H14C 109.5 no
H14B C14 H14C 109.5 no
C9 C15 H15A 109.5 no
C9 C15 H15B 109.5 no
H15A C15 H15B 109.5 no
C9 C15 H15C 109.5 no
H15A C15 H15C 109.5 no
H15B C15 H15C 109.5 no
O8 C16 O6 109.4(3) no
O8 C16 C17 112.3(3) no
O6 C16 C17 110.2(3) no
O8 C16 C28 104.6(4) no
O6 C16 C28 106.5(3) no
C17 C16 C28 113.5(3) no
C18 C17 C16 113.8(3) no
C18 C17 H17A 108.8 no
C16 C17 H17A 108.8 no
C18 C17 H17B 108.8 no
C16 C17 H17B 108.8 no
H17A C17 H17B 107.7 no
C17 C18 C19 116.1(3) no
C17 C18 H18A 108.3 no
C19 C18 H18A 108.3 no
C17 C18 H18B 108.3 no
C19 C18 H18B 108.3 no
H18A C18 H18B 107.4 no
C18 C19 C20 111.7(3) no
C18 C19 C27 112.3(3) no
C20 C19 C27 114.5(3) no
C18 C19 H19 105.8 no
C20 C19 H19 105.8 no
C27 C19 H19 105.8 no
C21 C20 C29 110.1(4) no
C21 C20 C19 111.0(3) no
C29 C20 C19 111.6(3) no
C21 C20 H20A 108.0 no
C29 C20 H20A 108.0 no
C19 C20 H20A 108.0 no
C22 C21 C20 112.5(3) no
C22 C21 H21A 109.1 no
C20 C21 H21A 109.1 no
C22 C21 H21B 109.1 no
C20 C21 H21B 109.1 no
H21A C21 H21B 107.8 no
C21 C22 C23 111.9(3) no
C21 C22 H22A 109.2 no
C23 C22 H22A 109.2 no
C21 C22 H22B 109.2 no
C23 C22 H22B 109.2 no
H22A C22 H22B 107.9 no
C22 C23 C27 112.0(2) no
C22 C23 C24 115.3(2) no
C27 C23 C24 109.7(2) no
C22 C23 H23 106.4 no
C27 C23 H23 106.4 no
C24 C23 H23 106.4 no
C25 C24 C30 112.9(3) no
C25 C24 C23 111.6(2) no
C30 C24 C23 113.9(3) no
C25 C24 H24 105.8 no
C30 C24 H24 105.8 no
C23 C24 H24 105.8 no
O7 C25 O5 112.2(2) no
O7 C25 C24 110.7(2) no
O5 C25 C24 110.7(2) no
O7 C25 H25 107.7 no
O5 C25 H25 107.7 no
C24 C25 H25 107.7 no
O6 C26 O7 105.5(2) no
O6 C26 C27 112.9(2) no
O7 C26 C27 112.5(2) no
O6 C26 H26 108.6 no
O7 C26 H26 108.6 no
C27 C26 H26 108.6 no
O9 C27 C26 109.5(2) no
O9 C27 C23 104.13(19) no
C26 C27 C23 110.9(2) no
O9 C27 C19 104.9(2) no
C26 C27 C19 114.3(2) no
C23 C27 C19 112.4(2) no
C16 C28 H28A 109.5 no
C16 C28 H28B 109.5 no
H28A C28 H28B 109.5 no
C16 C28 H28C 109.5 no
H28A C28 H28C 109.5 no
H28B C28 H28C 109.5 no
C20 C29 H29A 109.5 no
C20 C29 H29B 109.5 no
H29A C29 H29B 109.5 no
C20 C29 H29C 109.5 no
H29A C29 H29C 109.5 no
H29B C29 H29C 109.5 no
C24 C30 H30A 109.5 no
C24 C30 H30B 109.5 no
H30A C30 H30B 109.5 no
C24 C30 H30C 109.5 no
H30A C30 H30C 109.5 no
H30B C30 H30C 109.5 no

loop_
_geom_bond_atom_site_label_1
_geom_bond_atom_site_label_2
_geom_bond_distance
_geom_bond_publ_flag
O1 C1 1.405(5) no
O1 O2 1.467(4) no
O2 C12 1.455(4) no
O3 C11 1.399(3) no
O3 C1 1.430(4) no
O4 C11 1.406(4) no
O4 C10 1.421(3) no
O5 C10 1.389(3) no
O5 C25 1.421(3) no
O6 C26 1.406(3) no
O6 C16 1.428(4) no
O7 C25 1.407(4) no
O7 C26 1.423(4) no
O8 C16 1.404(4) no
O8 O9 1.461(3) no
O9 C27 1.462(3) no
C1 C2 1.513(8) no
C1 C13 1.516(7) no
C2 C3 1.529(8) no
C2 H2A 0.9700 no
C2 H2B 0.9700 no
C3 C4 1.517(6) no
C3 H3A 0.9700 no
C3 H3B 0.9700 no
C4 C12 1.541(5) no
C4 C5 1.542(6) no
C4 H4 0.9800 no
C5 C6 1.507(7) no
C5 C14 1.529(7) no
C5 H5 0.9800 no
C6 C7 1.517(6) no
C6 H6A 0.9700 no
C6 H6B 0.9700 no
C7 C8 1.531(5) no
C7 H7A 0.9700 no
C7 H7B 0.9700 no
C8 C9 1.537(4) no
C8 C12 1.537(4) no
C8 H8 0.9800 no
C9 C10 1.516(4) no
C9 C15 1.526(4) no
C9 H9 0.9800 no
C10 H10 0.9800 no
C11 C12 1.524(4) no
C11 H11 0.9800 no
C13 H13A 0.9600 no
C13 H13B 0.9600 no
C13 H13C 0.9600 no
C14 H14A 0.9600 no
C14 H14B 0.9600 no
C14 H14C 0.9600 no
C15 H15A 0.9600 no
C15 H15B 0.9600 no
C15 H15C 0.9600 no
C16 C17 1.524(6) no
C16 C28 1.527(6) no
C17 C18 1.506(6) no
C17 H17A 0.9700 no
C17 H17B 0.9700 no
C18 C19 1.524(5) no
C18 H18A 0.9700 no
C18 H18B 0.9700 no
C19 C20 1.538(5) no
C19 C27 1.544(4) no
C19 H19 0.9800 no
C20 C21 1.518(6) no
C20 C29 1.528(5) no
C20 H20A 0.9800 no
C21 C22 1.502(5) no
C21 H21A 0.9700 no
C21 H21B 0.9700 no
C22 C23 1.533(4) no
C22 H22A 0.9700 no
C22 H22B 0.9700 no
C23 C27 1.539(4) no
C23 C24 1.538(4) no
C23 H23 0.9800 no
C24 C25 1.496(4) no
C24 C30 1.522(4) no
C24 H24 0.9800 no
C25 H25 0.9800 no
C26 C27 1.528(4) no
C26 H26 0.9800 no
C28 H28A 0.9600 no
C28 H28B 0.9600 no
C28 H28C 0.9600 no
C29 H29A 0.9600 no
C29 H29B 0.9600 no
C29 H29C 0.9600 no
C30 H30A 0.9600 no
C30 H30B 0.9600 no
C30 H30C 0.9600 no

loop_
_geom_torsion_atom_site_label_1
_geom_torsion_atom_site_label_2
_geom_torsion_atom_site_label_3
_geom_torsion_atom_site_label_4
_geom_torsion
C1 O1 O2 C12 45.0(3)
C16 O8 O9 C27 43.9(3)
O2 O1 C1 O3 -72.9(4)
O2 O1 C1 C2 48.9(4)
O2 O1 C1 C13 174.5(4)
C11 O3 C1 O1 31.1(4)
C11 O3 C1 C2 -92.0(4)
C11 O3 C1 C13 142.8(4)
O1 C1 C2 C3 -94.4(4)
O3 C1 C2 C3 27.0(5)
C13 C1 C2 C3 146.4(4)
C1 C2 C3 C4 54.8(5)
C2 C3 C4 C12 -35.3(5)
C2 C3 C4 C5 -163.9(4)
C3 C4 C5 C6 179.6(3)
C12 C4 C5 C6 51.1(4)
C3 C4 C5 C14 -55.3(5)
C12 C4 C5 C14 176.3(4)
C14 C5 C6 C7 179.5(5)
C4 C5 C6 C7 -54.5(5)
C5 C6 C7 C8 56.9(5)
C6 C7 C8 C9 -179.6(3)
C6 C7 C8 C12 -53.9(4)
C7 C8 C9 C10 71.2(3)
C12 C8 C9 C10 -55.2(3)
C7 C8 C9 C15 -54.5(4)
C12 C8 C9 C15 179.1(3)
C25 O5 C10 O4 -70.8(3)
C25 O5 C10 C9 170.4(2)
C11 O4 C10 O5 -176.7(2)
C11 O4 C10 C9 -59.0(3)
C15 C9 C10 O5 -58.8(3)
C8 C9 C10 O5 174.6(2)
C15 C9 C10 O4 -176.0(3)
C8 C9 C10 O4 57.4(3)
C1 O3 C11 O4 -92.8(3)
C1 O3 C11 C12 31.3(4)
C10 O4 C11 O3 -179.6(2)
C10 O4 C11 C12 56.2(3)
O1 O2 C12 C11 16.1(3)
O1 O2 C12 C4 -106.6(3)
O1 O2 C12 C8 134.3(2)
O3 C11 C12 O2 -56.6(3)
O4 C11 C12 O2 63.8(3)
O3 C11 C12 C4 61.8(3)
O4 C11 C12 C4 -177.8(3)
O3 C11 C12 C8 -171.4(2)
O4 C11 C12 C8 -51.1(3)
C3 C4 C12 O2 69.3(3)
C5 C4 C12 O2 -163.3(3)
C3 C4 C12 C11 -51.4(4)
C5 C4 C12 C11 76.0(4)
C3 C4 C12 C8 -177.0(3)
C5 C4 C12 C8 -49.5(4)
C7 C8 C12 O2 164.9(3)
C9 C8 C12 O2 -66.9(3)
C7 C8 C12 C11 -76.9(3)
C9 C8 C12 C11 51.3(3)
C7 C8 C12 C4 50.2(3)
C9 C8 C12 C4 178.5(2)
O9 O8 C16 O6 -73.1(3)
O9 O8 C16 C17 49.6(3)
O9 O8 C16 C28 173.1(3)
C26 O6 C16 O8 33.0(4)
C26 O6 C16 C17 -90.9(3)
C26 O6 C16 C28 145.6(4)
O8 C16 C17 C18 -95.7(4)
O6 C16 C17 C18 26.5(4)
C28 C16 C17 C18 145.9(4)
C16 C17 C18 C19 58.2(4)
C17 C18 C19 C20 -170.8(3)
C17 C18 C19 C27 -40.5(4)
C18 C19 C20 C21 178.1(3)
C27 C19 C20 C21 49.0(4)
C18 C19 C20 C29 -58.6(5)
C27 C19 C20 C29 172.3(4)
C29 C20 C21 C22 -178.5(3)
C19 C20 C21 C22 -54.4(4)
C20 C21 C22 C23 57.9(4)
C21 C22 C23 C27 -54.3(4)
C21 C22 C23 C24 179.2(3)
C22 C23 C24 C25 75.6(3)
C27 C23 C24 C25 -52.0(3)
C22 C23 C24 C30 -53.9(4)
C27 C23 C24 C30 178.5(2)
C26 O7 C25 O5 64.5(3)
C26 O7 C25 C24 -59.7(3)
C10 O5 C25 O7 77.2(3)
C10 O5 C25 C24 -158.6(2)
C30 C24 C25 O7 -173.2(3)
C23 C24 C25 O7 56.9(3)
C30 C24 C25 O5 61.8(3)
C23 C24 C25 O5 -68.2(3)
C16 O6 C26 O7 -93.6(3)
C16 O6 C26 C27 29.6(4)
C25 O7 C26 O6 -179.3(2)
C25 O7 C26 C27 57.1(3)
O8 O9 C27 C26 16.7(3)
O8 O9 C27 C23 135.4(2)
O8 O9 C27 C19 -106.4(2)
O6 C26 C27 O9 -55.7(3)
O7 C26 C27 O9 63.6(3)
O6 C26 C27 C23 -170.1(2)
O7 C26 C27 C23 -50.8(3)
O6 C26 C27 C19 61.6(3)
O7 C26 C27 C19 -179.1(2)
C22 C23 C27 O9 161.2(2)
C24 C23 C27 O9 -69.4(3)
C22 C23 C27 C26 -81.0(3)
C24 C23 C27 C26 48.4(3)
C22 C23 C27 C19 48.3(3)
C24 C23 C27 C19 177.7(2)
C18 C19 C27 O9 72.1(3)
C20 C19 C27 O9 -159.1(3)
C18 C19 C27 C26 -47.9(3)
C20 C19 C27 C26 80.9(3)
C18 C19 C27 C23 -175.4(2)
C20 C19 C27 C23 -46.6(3)

loop_
_cod_related_entry_id
_cod_related_entry_database
_cod_related_entry_code
1 ChemSpider 21180908
